data_7053350
loop_
_publ_author_name
'Ghosh, Shishir'
'Khanam, Kamrun N.'
'Hossain, G. M. Golzar'
'Haworth, Daniel T.'
'Lindeman, Sergey V.'
'Hogarth, Graeme'
'Kabir, Shariff E.'

_publ_section_title
;
 The rational synthesis of tetranuclear heterometallic butterfly clusters:
 reactions of [M2(CO)6(\m-pyS)2] (M = Re, Mn) with group VIII metal
 carbonyls
;
_journal_issue 9
_journal_name_full 'New Journal of Chemistry'
_journal_page_first 1875
_journal_paper_doi 10.1039/b9nj00526a
_journal_volume 34
_journal_year 2010
_chemical_formula_moiety 'C22 H8 N2 O12 Ru4 S'
_chemical_formula_sum 'C22 H8 N2 O12 Ru4 S'
_chemical_formula_weight 928.64
_chemical_name_systematic
;
?
;
_space_group_IT_number 14
_symmetry_cell_setting monoclinic
_symmetry_space_group_name_Hall '-P 2yn'
_symmetry_space_group_name_H-M 'P 1 21/n 1'
_atom_sites_solution_hydrogens geom
_atom_sites_solution_primary direct
_atom_sites_solution_secondary difmap
_audit_creation_method SHELXL-97
_cell_angle_alpha 90.00
_cell_angle_beta 92.6190(10)
_cell_angle_gamma 90.00
_cell_formula_units_Z 4
_cell_length_a 9.40890(10)
_cell_length_b 19.4738(2)
_cell_length_c 15.7618(10)
_cell_measurement_reflns_used 7743
_cell_measurement_temperature 150(2)
_cell_measurement_theta_max 27.48
_cell_measurement_theta_min 2.91
_cell_volume 2884.97(19)
_computing_cell_refinement 'DENZO and COLLECT'
_computing_data_collection 'DENZO (Otwinowski & Minor, 1997) and COLLECT (Hooft, 1998)'
_computing_data_reduction 'DENZO and COLLECT'
_computing_molecular_graphics 'ORTEP3 for windows (Farrugia, 1997)'
_computing_publication_material 'WinGX (Farrugia, 1999)'
_computing_structure_refinement 'SHELXL-97 (Sheldrick, 1997)'
_computing_structure_solution 'SHELXS-97 (Sheldrick, 1990)'
_diffrn_ambient_temperature 150(2)
_diffrn_measured_fraction_theta_full 1.000
_diffrn_measured_fraction_theta_max 1.000
_diffrn_measurement_device_type 'Nonius KappaCCD'
_diffrn_measurement_method '\w scans'
_diffrn_radiation_monochromator graphite
_diffrn_radiation_source 'fine-focus sealed tube'
_diffrn_radiation_type MoK\a
_diffrn_radiation_wavelength 0.71073
_diffrn_reflns_av_R_equivalents 0.0615
_diffrn_reflns_av_sigmaI/netI 0.0301
_diffrn_reflns_limit_h_max 12
_diffrn_reflns_limit_h_min -12
_diffrn_reflns_limit_k_max 26
_diffrn_reflns_limit_k_min -26
_diffrn_reflns_limit_l_max 21
_diffrn_reflns_limit_l_min -21
_diffrn_reflns_number 94388
_diffrn_reflns_theta_full 29.11
_diffrn_reflns_theta_max 29.11
_diffrn_reflns_theta_min 2.09
_diffrn_standards_decay_% 0
_exptl_absorpt_coefficient_mu 2.188
_exptl_absorpt_correction_T_max 0.8109
_exptl_absorpt_correction_T_min 0.8109
_exptl_absorpt_correction_type multi-scan
_exptl_absorpt_process_details
;
[Blessing, Acta Cryst. (1995)]
;
_exptl_crystal_colour Yellow
_exptl_crystal_density_diffrn 2.138
_exptl_crystal_density_method 'not measured'
_exptl_crystal_description Block
_exptl_crystal_F_000 1768
_exptl_crystal_size_max 0.10
_exptl_crystal_size_mid 0.10
_exptl_crystal_size_min 0.10
_refine_diff_density_max 0.385
_refine_diff_density_min -0.641
_refine_diff_density_rms 0.108
_refine_ls_extinction_method none
_refine_ls_goodness_of_fit_ref 1.031
_refine_ls_hydrogen_treatment constr
_refine_ls_matrix_type full
_refine_ls_number_parameters 360
_refine_ls_number_reflns 7743
_refine_ls_number_restraints 0
_refine_ls_restrained_S_all 1.031
_refine_ls_R_factor_all 0.0506
_refine_ls_R_factor_gt 0.0285
_refine_ls_shift/su_max 0.002
_refine_ls_shift/su_mean 0.000
_refine_ls_structure_factor_coef Fsqd
_refine_ls_weighting_details 'calc w=1/[\s^2^(Fo^2^)+(0.0312P)^2^] where P=(Fo^2^+2Fc^2^)/3'
_refine_ls_weighting_scheme calc
_refine_ls_wR_factor_gt 0.0567
_refine_ls_wR_factor_ref 0.0621
_reflns_number_gt 5736
_reflns_number_total 7743
_reflns_threshold_expression >2sigma(I)
_cod_data_source_file b9nj00526a.txt
_cod_data_source_block comp7
_cod_depositor_comments
;
The following automatic conversions were performed:

'_symmetry_cell_setting' value 'Monoclinic' changed to 'monoclinic'
according to /home/saulius/struct/CIF-dictionaries/cif_core.dic
dictionary named 'cif_core.dic' version 2.4.2 from 2011-04-26.

Automatic conversion script
Id: cif_fix_values 1891 2012-01-12 08:04:46Z andrius 
;
_cod_original_sg_symbol_H-M 'P 21/n'
_cod_database_code 7053350

loop_
_symmetry_equiv_pos_as_xyz
'x, y, z'
'-x+1/2, y+1/2, -z+1/2'
'-x, -y, -z'
'x-1/2, -y-1/2, z-1/2'

loop_
_atom_site_label
_atom_site_type_symbol
_atom_site_fract_x
_atom_site_fract_y
_atom_site_fract_z
_atom_site_U_iso_or_equiv
_atom_site_adp_type
_atom_site_occupancy
_atom_site_symmetry_multiplicity
_atom_site_calc_flag
_atom_site_refinement_flags
Ru1 Ru 0.45067(2) 0.229329(11) 0.598203(13) 0.04389(6) Uani 1 1 d .
Ru2 Ru 0.22007(2) 0.245444(10) 0.694255(12) 0.04126(6) Uani 1 1 d .
Ru3 Ru 0.42192(2) 0.441939(11) 0.658940(13) 0.04733(7) Uani 1 1 d .
Ru4 Ru 0.55623(2) 0.381655(11) 0.796123(13) 0.04362(6) Uani 1 1 d .
S1 S 0.41376(6) 0.32321(3) 0.69059(4) 0.03937(14) Uani 1 1 d .
O1 O 0.7615(3) 0.22719(16) 0.5501(2) 0.1123(10) Uani 1 1 d .
O2 O 0.3519(3) 0.10146(11) 0.50367(15) 0.0827(7) Uani 1 1 d .
O3 O 0.3462(3) 0.31917(12) 0.44927(14) 0.0827(7) Uani 1 1 d .
O4 O 0.0662(3) 0.11823(13) 0.62747(17) 0.0999(9) Uani 1 1 d .
O5 O 0.0403(2) 0.33851(11) 0.57700(13) 0.0713(6) Uani 1 1 d .
O6 O 0.0571(3) 0.28090(15) 0.85236(15) 0.0976(8) Uani 1 1 d .
O7 O 0.6502(3) 0.40807(14) 0.53443(18) 0.1034(9) Uani 1 1 d .
O8 O 0.1852(3) 0.47118(12) 0.52370(16) 0.0973(9) Uani 1 1 d .
O9 O 0.5194(3) 0.58935(12) 0.68772(16) 0.0922(8) Uani 1 1 d .
O10 O 0.8243(3) 0.33341(19) 0.7139(2) 0.1312(12) Uani 1 1 d .
O11 O 0.6989(3) 0.50861(12) 0.87194(16) 0.0870(7) Uani 1 1 d .
O12 O 0.5773(3) 0.28295(13) 0.94727(14) 0.0891(8) Uani 1 1 d .
N1A N 0.3712(3) 0.18352(11) 0.76101(14) 0.0476(4) Uani 0.616(15) 1 d P
C13A C 0.3712(3) 0.18352(11) 0.76101(14) 0.0476(4) Uani 0.384(15) 1 d P
N1B N 0.4843(3) 0.17528(11) 0.71309(15) 0.0476(4) Uani 0.384(15) 1 d P
C13B C 0.4843(3) 0.17528(11) 0.71309(15) 0.0476(4) Uani 0.616(15) 1 d P
N2A N 0.3603(2) 0.42036(11) 0.83142(15) 0.0459(4) Uani 0.519(15) 1 d P
C18A C 0.3603(2) 0.42036(11) 0.83142(15) 0.0459(4) Uani 0.481(15) 1 d P
N2B N 0.2916(3) 0.44846(11) 0.76339(15) 0.0459(4) Uani 0.481(15) 1 d P
C18B C 0.2916(3) 0.44846(11) 0.76339(15) 0.0459(4) Uani 0.519(15) 1 d P
C1 C 0.6482(4) 0.22911(17) 0.5698(2) 0.0667(8) Uani 1 1 d .
C2 C 0.3910(3) 0.14841(15) 0.54089(17) 0.0556(7) Uani 1 1 d .
C3 C 0.3856(3) 0.28525(15) 0.50314(17) 0.0547(7) Uani 1 1 d .
C4 C 0.1215(3) 0.16579(16) 0.65416(19) 0.0614(8) Uani 1 1 d .
C5 C 0.1060(3) 0.30361(14) 0.61991(16) 0.0488(6) Uani 1 1 d .
C6 C 0.1172(3) 0.26793(15) 0.79375(19) 0.0575(7) Uani 1 1 d .
C7 C 0.5661(4) 0.42303(17) 0.5802(2) 0.0698(9) Uani 1 1 d .
C8 C 0.2711(4) 0.45935(14) 0.57399(19) 0.0645(8) Uani 1 1 d .
C9 C 0.4832(3) 0.53426(16) 0.67748(18) 0.0620(8) Uani 1 1 d .
C10 C 0.7267(3) 0.35135(19) 0.7444(2) 0.0744(9) Uani 1 1 d .
C11 C 0.6462(3) 0.46095(16) 0.84465(19) 0.0588(7) Uani 1 1 d .
C12 C 0.5716(3) 0.31855(15) 0.89132(18) 0.0558(7) Uani 1 1 d .
C14 C 0.5982(3) 0.13784(15) 0.7440(2) 0.0640(8) Uani 1 1 d .
H14 H 0.6790 0.1323 0.7106 0.077 Uiso 1 1 calc R
C15 C 0.5965(4) 0.10791(15) 0.8238(2) 0.0723(10) Uani 1 1 d .
H15 H 0.6754 0.0817 0.8451 0.087 Uiso 1 1 calc R
C16 C 0.4808(4) 0.11646(14) 0.8715(2) 0.0688(9) Uani 1 1 d .
H16 H 0.4784 0.0965 0.9264 0.083 Uiso 1 1 calc R
C17 C 0.3676(3) 0.15426(14) 0.83945(17) 0.0584(7) Uani 1 1 d .
H17 H 0.2861 0.1601 0.8721 0.070 Uiso 1 1 calc R
C19 C 0.1579(3) 0.47516(15) 0.7711(2) 0.0637(8) Uani 1 1 d .
H19 H 0.1080 0.4938 0.7227 0.076 Uiso 1 1 calc R
C20 C 0.0954(3) 0.47533(18) 0.8479(2) 0.0753(9) Uani 1 1 d .
H20 H 0.0031 0.4943 0.8528 0.090 Uiso 1 1 calc R
C21 C 0.1664(4) 0.44806(17) 0.9174(2) 0.0709(9) Uani 1 1 d .
H21 H 0.1243 0.4479 0.9710 0.085 Uiso 1 1 calc R
C22 C 0.3000(3) 0.42084(14) 0.90860(18) 0.0583(7) Uani 1 1 d .
H22 H 0.3507 0.4022 0.9567 0.070 Uiso 1 1 calc R

loop_
_atom_site_aniso_label
_atom_site_aniso_U_11
_atom_site_aniso_U_22
_atom_site_aniso_U_33
_atom_site_aniso_U_23
_atom_site_aniso_U_13
_atom_site_aniso_U_12
Ru1 0.04316(12) 0.04966(13) 0.03904(11) -0.00239(9) 0.00405(9) 0.00135(9)
Ru2 0.03875(12) 0.04821(12) 0.03687(11) 0.00516(8) 0.00219(9) -0.00333(9)
Ru3 0.05367(14) 0.04509(13) 0.04291(12) 0.00904(9) -0.00128(10) -0.00734(9)
Ru4 0.03696(12) 0.05168(13) 0.04186(12) 0.00113(9) -0.00219(9) -0.00023(9)
S1 0.0391(3) 0.0424(3) 0.0366(3) 0.0025(2) 0.0020(3) -0.0016(3)
O1 0.0575(17) 0.147(3) 0.135(2) -0.037(2) 0.0313(17) -0.0009(16)
O2 0.0992(19) 0.0634(14) 0.0841(16) -0.0187(12) -0.0119(14) -0.0040(12)
O3 0.0935(18) 0.0981(17) 0.0560(13) 0.0226(13) -0.0010(12) 0.0062(14)
O4 0.115(2) 0.0865(18) 0.0976(19) -0.0060(14) -0.0065(16) -0.0492(16)
O5 0.0633(14) 0.0827(15) 0.0672(13) 0.0190(12) -0.0054(11) 0.0101(11)
O6 0.096(2) 0.136(2) 0.0629(15) -0.0019(15) 0.0370(14) -0.0067(17)
O7 0.119(2) 0.105(2) 0.0902(19) 0.0102(15) 0.0522(18) -0.0226(17)
O8 0.113(2) 0.0828(16) 0.0910(17) 0.0242(14) -0.0511(16) -0.0194(14)
O9 0.125(2) 0.0581(14) 0.0943(18) -0.0027(12) 0.0195(16) -0.0336(14)
O10 0.0562(17) 0.221(4) 0.118(2) -0.025(2) 0.0200(16) 0.038(2)
O11 0.0831(17) 0.0679(14) 0.1072(19) -0.0045(13) -0.0251(15) -0.0202(13)
O12 0.110(2) 0.0862(16) 0.0690(15) 0.0282(13) -0.0226(14) -0.0013(14)
N1A 0.0528(10) 0.0435(9) 0.0455(10) 0.0015(7) -0.0074(7) 0.0005(8)
C13A 0.0528(10) 0.0435(9) 0.0455(10) 0.0015(7) -0.0074(7) 0.0005(8)
N1B 0.0528(10) 0.0435(9) 0.0455(10) 0.0015(7) -0.0074(7) 0.0005(8)
C13B 0.0528(10) 0.0435(9) 0.0455(10) 0.0015(7) -0.0074(7) 0.0005(8)
N2A 0.0445(10) 0.0450(9) 0.0482(10) -0.0006(7) 0.0007(8) 0.0003(7)
C18A 0.0445(10) 0.0450(9) 0.0482(10) -0.0006(7) 0.0007(8) 0.0003(7)
N2B 0.0445(10) 0.0450(9) 0.0482(10) -0.0006(7) 0.0007(8) 0.0003(7)
C18B 0.0445(10) 0.0450(9) 0.0482(10) -0.0006(7) 0.0007(8) 0.0003(7)
C1 0.0513(19) 0.084(2) 0.066(2) -0.0167(16) 0.0100(16) 0.0003(16)
C2 0.0613(18) 0.0546(17) 0.0507(16) -0.0009(13) 0.0000(14) 0.0081(14)
C3 0.0569(18) 0.0636(18) 0.0443(15) -0.0030(13) 0.0103(13) -0.0047(14)
C4 0.0590(19) 0.0667(19) 0.0585(17) 0.0093(15) 0.0015(15) -0.0148(15)
C5 0.0421(15) 0.0610(17) 0.0438(14) -0.0003(13) 0.0066(12) -0.0037(13)
C6 0.0538(18) 0.0727(19) 0.0463(16) 0.0095(14) 0.0059(14) -0.0040(14)
C7 0.085(2) 0.067(2) 0.0581(19) 0.0118(16) 0.0149(18) -0.0232(18)
C8 0.084(2) 0.0500(17) 0.0580(18) 0.0129(14) -0.0101(17) -0.0129(15)
C9 0.074(2) 0.0586(19) 0.0541(17) 0.0092(14) 0.0065(15) -0.0107(16)
C10 0.0462(18) 0.107(3) 0.069(2) -0.0028(19) -0.0017(16) 0.0090(18)
C11 0.0470(17) 0.0628(19) 0.0655(19) 0.0054(15) -0.0083(14) -0.0036(14)
C12 0.0553(18) 0.0598(17) 0.0512(17) -0.0003(14) -0.0108(14) 0.0030(13)
C14 0.0588(19) 0.0588(17) 0.073(2) -0.0039(15) -0.0148(16) 0.0081(15)
C15 0.077(2) 0.0557(18) 0.081(2) 0.0027(16) -0.033(2) 0.0071(16)
C16 0.097(3) 0.0513(18) 0.0557(18) 0.0078(14) -0.0283(19) -0.0068(17)
C17 0.078(2) 0.0527(16) 0.0436(15) 0.0056(13) -0.0072(14) -0.0090(15)
C19 0.0527(18) 0.0592(18) 0.079(2) 0.0046(16) -0.0019(16) 0.0112(14)
C20 0.0477(19) 0.078(2) 0.101(3) -0.012(2) 0.0149(19) 0.0141(16)
C21 0.061(2) 0.079(2) 0.074(2) -0.0067(17) 0.0249(18) 0.0036(17)
C22 0.0625(19) 0.0598(17) 0.0535(17) 0.0012(13) 0.0125(15) -0.0002(15)

loop_
_atom_type_symbol
_atom_type_description
_atom_type_scat_dispersion_real
_atom_type_scat_dispersion_imag
_atom_type_scat_source
C C 0.0033 0.0016 'International Tables Vol C Tables 4.2.6.8 and 6.1.1.4'
H H 0.0000 0.0000 'International Tables Vol C Tables 4.2.6.8 and 6.1.1.4'
N N 0.0061 0.0033 'International Tables Vol C Tables 4.2.6.8 and 6.1.1.4'
O O 0.0106 0.0060 'International Tables Vol C Tables 4.2.6.8 and 6.1.1.4'
S S 0.1246 0.1234 'International Tables Vol C Tables 4.2.6.8 and 6.1.1.4'
Ru Ru -1.2594 0.8363 'International Tables Vol C Tables 4.2.6.8 and 6.1.1.4'

loop_
_geom_angle_atom_site_label_1
_geom_angle_atom_site_label_2
_geom_angle_atom_site_label_3
_geom_angle
C1 Ru1 C2 98.94(13)
C1 Ru1 C3 95.49(13)
C2 Ru1 C3 91.30(11)
C2 Ru1 N1B 91.37(10)
C3 Ru1 N1B 168.48(11)
C1 Ru1 N1B 95.16(12)
C1 Ru1 S1 108.26(9)
C2 Ru1 S1 152.58(9)
C3 Ru1 S1 89.52(8)
N1B Ru1 S1 82.98(7)
C1 Ru1 Ru2 158.39(9)
C2 Ru1 Ru2 97.77(9)
C3 Ru1 Ru2 97.73(8)
N1B Ru1 Ru2 70.81(7)
S1 Ru1 Ru2 55.015(16)
C4 Ru2 C5 91.60(12)
C4 Ru2 C6 101.55(13)
C5 Ru2 C6 94.29(11)
C4 Ru2 N1A 90.39(11)
C5 Ru2 N1A 170.54(10)
C6 Ru2 N1A 94.37(11)
C4 Ru2 S1 151.23(10)
C5 Ru2 S1 90.98(8)
C6 Ru2 S1 106.82(9)
N1A Ru2 S1 82.87(6)
C4 Ru2 Ru1 96.32(9)
C5 Ru2 Ru1 99.56(8)
C6 Ru2 Ru1 157.03(9)
N1A Ru2 Ru1 71.02(7)
S1 Ru2 Ru1 55.031(16)
C7 Ru3 C8 95.95(14)
C7 Ru3 C9 93.59(13)
C8 Ru3 C9 98.50(12)
C9 Ru3 N2B 90.35(11)
C7 Ru3 N2B 167.21(12)
C8 Ru3 N2B 95.50(12)
C9 Ru3 S1 154.32(9)
C7 Ru3 S1 88.83(9)
C8 Ru3 S1 106.68(8)
N2B Ru3 S1 82.42(6)
C9 Ru3 Ru4 99.14(9)
C7 Ru3 Ru4 96.62(10)
C8 Ru3 Ru4 157.59(9)
N2B Ru3 Ru4 70.72(6)
S1 Ru3 Ru4 55.208(15)
C11 Ru4 C10 93.16(14)
C11 Ru4 C12 100.77(12)
C10 Ru4 C12 95.69(13)
C11 Ru4 N2A 88.96(11)
C10 Ru4 N2A 170.17(12)
C12 Ru4 N2A 93.33(11)
C10 Ru4 S1 90.62(10)
C11 Ru4 S1 153.50(9)
C12 Ru4 S1 104.93(8)
N2A Ru4 S1 83.28(6)
C11 Ru4 Ru3 98.69(8)
C10 Ru4 Ru3 99.29(10)
C12 Ru4 Ru3 154.66(8)
N2A Ru4 Ru3 70.89(6)
S1 Ru4 Ru3 54.835(15)
Ru3 S1 Ru2 131.37(3)
Ru3 S1 Ru1 128.04(3)
Ru2 S1 Ru1 69.954(18)
Ru3 S1 Ru4 69.958(17)
Ru2 S1 Ru4 134.23(3)
Ru1 S1 Ru4 134.78(3)
N1B N1A Ru2 108.74(16)
N1A N1B C14 119.5(2)
N1A N1B Ru1 109.42(16)
C14 N1B Ru1 131.1(2)
N2B N2A C22 120.2(2)
N2B N2A Ru4 109.44(17)
C22 N2A Ru4 130.3(2)
N2A N2B Ru3 108.89(17)
O1 C1 Ru1 176.8(3)
O2 C2 Ru1 176.9(3)
O3 C3 Ru1 178.0(3)
O4 C4 Ru2 177.2(3)
O5 C5 Ru2 178.9(3)
O6 C6 Ru2 179.7(3)
O7 C7 Ru3 176.2(3)
O8 C8 Ru3 178.0(3)
O9 C9 Ru3 179.4(3)
O10 C10 Ru4 179.2(4)
O11 C11 Ru4 178.6(3)
O12 C12 Ru4 178.0(3)
N1B C14 C15 120.4(3)
N1B C14 H14 119.8
C15 C14 H14 119.8
C16 C15 C14 119.5(3)
C16 C15 H15 120.3
C14 C15 H15 120.3
C15 C16 C17 119.3(3)
C15 C16 H16 120.4
C17 C16 H16 120.4
C16 C17 H17 119.7
C20 C19 H19 119.6
C21 C20 C19 119.6(3)
C21 C20 H20 120.2
C19 C20 H20 120.2
C20 C21 C22 119.0(3)
C20 C21 H21 120.5
C22 C21 H21 120.5
N2A C22 C21 120.7(3)
N2A C22 H22 119.6
C21 C22 H22 119.6

loop_
_geom_bond_atom_site_label_1
_geom_bond_atom_site_label_2
_geom_bond_distance
Ru1 C1 1.931(3)
Ru1 C2 1.889(3)
Ru1 C3 1.929(3)
Ru1 N1B 2.106(2)
Ru1 S1 2.3727(6)
Ru1 Ru2 2.7200(3)
Ru2 C4 1.900(3)
Ru2 C5 1.922(3)
Ru2 C6 1.931(3)
Ru2 N1A 2.109(2)
Ru2 S1 2.3722(6)
Ru3 C7 1.916(4)
Ru3 C8 1.936(3)
Ru3 C9 1.907(3)
Ru3 N2B 2.101(2)
Ru3 S1 2.3673(6)
Ru3 Ru4 2.7204(3)
Ru4 C10 1.925(3)
Ru4 C11 1.904(3)
Ru4 C12 1.940(3)
Ru4 N2A 2.090(2)
Ru4 S1 2.3781(6)
O1 C1 1.125(4)
O2 C2 1.138(3)
O3 C3 1.125(3)
O4 C4 1.134(3)
O5 C5 1.124(3)
O6 C6 1.133(3)
O7 C7 1.133(4)
O8 C8 1.130(3)
O9 C9 1.135(3)
O10 C10 1.112(4)
O11 C11 1.128(3)
O12 C12 1.121(3)
N1A N1B 1.342(3)
N1B C14 1.368(4)
N2A N2B 1.343(3)
N2A C22 1.366(4)
C14 C15 1.388(4)
C14 H14 0.9500
C15 C16 1.361(5)
C15 H15 0.9500
C16 C17 1.372(4)
C16 H16 0.9500
C17 H17 0.9500
C19 C20 1.369(4)
C19 H19 0.9500
C20 C21 1.364(5)
C20 H20 0.9500
C21 C22 1.377(4)
C21 H21 0.9500
C22 H22 0.9500
